data_2012445
loop_
_publ_author_name
'Wang, Xin Qiang'
'Yu, Wen Tao'
'Xu, Dong'
'Lu, Meng Kai'
'Yuan, Duo Rong'

_publ_section_title
Poly[[[tri(urea-\k<i>O</i>)manganese(II)]-\m-thiocyanato-\k^2^<i>N</i>:<i>S</i>-mercury(II)]-tri-\m-tetrathiocyanato]
_journal_issue 1
_journal_name_full 'Acta Crystallographica Section C'
_journal_page_first m36
_journal_page_last m38
_journal_paper_doi 10.1107/S010827010101719X
_journal_volume 58
_journal_year 2002
_chemical_formula_moiety 'C7 H12 Hg Mn N10 O3 S4'
_chemical_formula_sum 'C7 H12 Hg Mn N10 O3 S4'
_chemical_formula_weight 668.04
_chemical_name_systematic
;
 ?
;
_space_group_IT_number 2
_symmetry_cell_setting triclinic
_symmetry_space_group_name_Hall '-P 1'
_symmetry_space_group_name_H-M 'P -1'
_atom_sites_solution_hydrogens geom
_atom_sites_solution_primary direct
_atom_sites_solution_secondary difmap
_audit_creation_method SHELXL
_cell_angle_alpha 80.185(6)
_cell_angle_beta 82.009(7)
_cell_angle_gamma 75.147(7)
_cell_formula_units_Z 2
_cell_length_a 7.5210(7)
_cell_length_b 10.6669(9)
_cell_length_c 13.3202(9)
_cell_measurement_reflns_used 53
_cell_measurement_temperature 293(2)
_cell_measurement_theta_max 14.494
_cell_measurement_theta_min 4.715
_cell_volume 1012.69(15)
_computing_cell_refinement 'XSCANS (Bruker, 1996)'
_computing_data_collection 'XSCANS (Bruker, 1996)'
_computing_data_reduction 'XSCANS (Bruker, 1996)'
_computing_molecular_graphics 'SHELXTL (Bruker, 1997)'
_computing_structure_refinement 'SHELXL93 (Sheldrick, 1993)'
_computing_structure_solution 'SHELXTL (Bruker, 1997)'
_diffrn_ambient_temperature 293(2)
_diffrn_measured_fraction_theta_full .999
_diffrn_measured_fraction_theta_max .999
_diffrn_measurement_device 'Bruker P4'
_diffrn_measurement_method \q/2\q
_diffrn_radiation_monochromator graphite
_diffrn_radiation_source 'fine-focus sealed tube'
_diffrn_radiation_type MoK\a
_diffrn_radiation_wavelength .71073
_diffrn_reflns_av_R_equivalents .0173
_diffrn_reflns_av_sigmaI/netI .0315
_diffrn_reflns_limit_h_max 1
_diffrn_reflns_limit_h_min -8
_diffrn_reflns_limit_k_max 12
_diffrn_reflns_limit_k_min -12
_diffrn_reflns_limit_l_max 15
_diffrn_reflns_limit_l_min -15
_diffrn_reflns_number 4448
_diffrn_reflns_theta_full 25.00
_diffrn_reflns_theta_max 25.00
_diffrn_reflns_theta_min 2.00
_diffrn_standards_decay_% 0
_diffrn_standards_interval_count 97
_diffrn_standards_number 3
_exptl_absorpt_coefficient_mu 8.636
_exptl_absorpt_correction_T_max .179
_exptl_absorpt_correction_T_min .125
_exptl_absorpt_correction_type psi-scan
_exptl_absorpt_process_details 'XSCANS (Bruker,1996)'
_exptl_crystal_colour 'pale green'
_exptl_crystal_density_diffrn 2.191
_exptl_crystal_density_method 'not measured'
_exptl_crystal_description prism
_exptl_crystal_F_000 634
_exptl_crystal_size_max .31
_exptl_crystal_size_mid .21
_exptl_crystal_size_min .20
_refine_diff_density_max .843
_refine_diff_density_min -.811
_refine_ls_extinction_coef .0064(3)
_refine_ls_extinction_expression Fc^*^=kFc[1+0.001xFc^2^\l^3^/sin(2\q)]^-1/4^
_refine_ls_extinction_method SHELXL
_refine_ls_goodness_of_fit_all 1.023
_refine_ls_goodness_of_fit_ref 1.038
_refine_ls_hydrogen_treatment constr
_refine_ls_matrix_type full
_refine_ls_number_parameters 236
_refine_ls_number_reflns 3558
_refine_ls_number_restraints 0
_refine_ls_restrained_S_all 1.062
_refine_ls_restrained_S_obs 1.038
_refine_ls_R_factor_all .0321
_refine_ls_R_factor_gt .0274
_refine_ls_shift/su_max -.002
_refine_ls_shift/su_mean .000
_refine_ls_structure_factor_coef Fsqd
_refine_ls_weighting_details 'calc w=1/[\s^2^(Fo^2^)+(0.0255P)^2^+2.0461P] where P=(Fo^2^+2Fc^2^)/3'
_refine_ls_weighting_scheme calc
_refine_ls_wR_factor_all .0696
_refine_ls_wR_factor_ref .0646
_reflns_number_gt 3229
_reflns_number_total 3561
_reflns_threshold_expression I>2\s(I)
_cod_data_source_file ob1045.cif
_cod_data_source_block I
_cod_depositor_comments
;
The following automatic conversions were performed:
'_symmetry_cell_setting' value 'Triclinic' changed to 'triclinic'
according to '/home/saulius/struct/CIF-dictionaries/cif_core.dic'
dictionary named 'cif_core.dic' version 2.4.1 from 2010-06-29.

Automatic conversion script
Id: cif_fix_enum 1527 2010-12-29 10:47:43Z saulius 

The following automatic conversions were performed:

'_symmetry_cell_setting' value 'Triclinic' changed to 'triclinic'
according to /home/saulius/struct/CIF-dictionaries/cif_core.dic
dictionary named 'cif_core.dic' version 2.4.1 from 2010-06-29.

Automatic conversion script
Id: cif_fix_values 1715 2011-07-08 13:25:40Z adriana 
;
_cod_original_cell_volume 1012.69(14)
_cod_original_sg_symbol_H-M P-1
_cod_database_code 2012445

loop_
_symmetry_equiv_pos_as_xyz
'x, y, z'
'-x, -y, -z'

loop_
_atom_site_aniso_label
_atom_site_aniso_U_11
_atom_site_aniso_U_22
_atom_site_aniso_U_33
_atom_site_aniso_U_12
_atom_site_aniso_U_13
_atom_site_aniso_U_23
Hg1 .04664(14) .03664(13) .0745(2) -.01145(9) -.00442(10) -.01239(9)
Mn1 .0394(4) .0344(4) .0385(4) -.0095(3) .0019(3) -.0069(3)
S1 .0744(10) .0502(8) .0743(10) -.0304(8) -.0330(8) .0108(7)
S2 .0779(12) .0730(11) .0658(10) .0234(9) .0074(9) .0145(8)
S3 .0701(10) .0381(7) .129(2) -.0079(7) -.0553(11) -.0108(8)
S4 .0410(7) .0533(8) .0657(9) -.0089(6) .0015(6) -.0142(7)
C1 .041(3) .030(2) .055(3) -.010(2) .001(2) -.002(2)
C2 .046(3) .054(3) .040(3) -.010(3) .003(2) -.006(2)
C3 .045(3) .039(3) .060(3) -.012(2) -.009(2) -.012(2)
C4 .047(3) .036(3) .080(4) -.004(2) -.002(3) -.019(3)
C5 .045(3) .039(3) .042(3) -.012(2) .000(2) -.008(2)
C6 .048(3) .056(4) .089(5) -.004(3) -.018(3) -.026(3)
C7 .035(2) .036(2) .043(3) -.009(2) .001(2) -.007(2)
N1 .050(3) .043(2) .056(3) -.015(2) -.002(2) -.011(2)
N2 .051(3) .050(3) .055(3) -.002(2) .003(2) -.010(2)
N3 .054(3) .037(2) .059(3) -.008(2) -.011(2) -.005(2)
N4 .086(4) .061(3) .079(4) .002(3) -.007(3) -.026(3)
N5 .097(4) .044(3) .053(3) -.022(3) .026(3) -.018(2)
N6 .087(4) .041(2) .056(3) -.023(2) .021(3) -.017(2)
N9 .091(4) .049(3) .050(3) -.037(3) .007(3) -.010(2)
N10 .064(3) .043(2) .045(2) -.024(2) .013(2) -.010(2)
O1 .062(2) .039(2) .043(2) -.017(2) .012(2) -.0108(15)
O2 .049(2) .053(2) .058(2) -.017(2) -.009(2) -.014(2)
O3 .057(2) .038(2) .045(2) -.019(2) .009(2) -.0090(15)

loop_
_atom_site_label
_atom_site_fract_x
_atom_site_fract_y
_atom_site_fract_z
_atom_site_U_iso_or_equiv
_atom_site_thermal_displace_type
_atom_site_calc_flag
_atom_site_refinement_flags
_atom_site_occupancy
_atom_site_disorder_group
_atom_site_type_symbol
Hg1 .11801(3) .83307(2) .33629(2) .05191(11) Uani d . 1 . Hg
Mn1 -.25073(10) .40068(7) .25381(5) .0377(2) Uani d . 1 . Mn
S1 .1281(2) .60520(15) .42110(13) .0633(4) Uani d . 1 . S
S2 .2927(3) .8242(2) .15528(14) .0843(6) Uani d . 1 . S
S3 .2131(3) 1.00831(15) .4057(2) .0757(5) Uani d . 1 . S
S4 -.2341(2) .92646(14) .32078(12) .0537(3) Uani d . 1 . S
C1 .0023(7) .5626(5) .3463(4) .0426(11) Uani d . 1 . C
C2 -.5556(8) .6837(6) .1825(4) .0477(12) Uani d . 1 . C
C3 .0579(7) .1353(5) .3532(4) .0466(12) Uani d . 1 . C
C4 -.2257(8) .9276(5) .1956(5) .0546(14) Uani d . 1 . C
C5 -.0190(7) .3072(5) .0498(4) .0415(11) Uani d . 1 . C
C6 -.5371(8) .2842(6) .1620(5) .063(2) Uani d . 1 . C
C7 -.4855(6) .3153(5) .4589(4) .0377(10) Uani d . 1 . C
N1 -.0825(6) .5254(4) .2972(3) .0487(10) Uani d . 1 . N
N2 -.4482(7) .5861(5) .1990(4) .0545(11) Uani d . 1 . N
N3 -.0486(7) .2241(4) .3189(4) .0503(11) Uani d . 1 . N
N4 -.2178(9) .9340(6) .1084(5) .077(2) Uani d . 1 . N
N5 .0874(8) .3334(5) -.0354(4) .0654(15) Uani d . 1 . N
H5A .1088(8) .4101(5) -.0522(4) .078 Uiso calc R 1 . H
H5B .1350(8) .2737(5) -.0739(4) .078 Uiso calc R 1 . H
N6 -.0369(8) .1857(4) .0764(4) .0616(14) Uani d . 1 . N
H6A -.0975(8) .1643(4) .1337(4) .074 Uiso calc R 1 . H
H6B .0120(8) .1279(4) .0365(4) .074 Uiso calc R 1 . H
N9 -.5002(8) .2071(5) .4287(4) .0602(13) Uani d . 1 . N
H9A -.4580(8) .1910(5) .3677(4) .072 Uiso calc R 1 . H
H9B -.5521(8) .1527(5) .4701(4) .072 Uiso calc R 1 . H
N10 -.5469(6) .3337(4) .5555(3) .0498(11) Uani d . 1 . N
H10A -.5354(6) .4017(4) .5781(3) .060 Uiso calc R 1 . H
H10B -.5980(6) .2775(4) .5951(3) .060 Uiso calc R 1 . H
O1 -.0878(5) .3948(3) .1055(3) .0483(9) Uani d . 1 . O
O2 -.3973(5) .2729(4) .2029(3) .0511(9) Uani d . 1 . O
O3 -.4110(5) .3965(3) .4008(3) .0462(8) Uani d . 1 . O
N7 -.5441(17) .2077(11) .0933(12) .066(4) Uiso d P .59(3) 1 N
H7A -.4480(17) .1484(11) .0768(12) .079 Uiso calc PR .59(3) 1 H
H7B -.6446(17) .2180(11) .0657(12) .079 Uiso calc PR .59(3) 1 H
N8 -.6875(12) .3780(8) .1862(6) .069(3) Uiso d P .69(2) 1 N
H8A -.6836(12) .4282(8) .2296(6) .083 Uiso calc PR .69(2) 1 H
H8B -.7875(12) .3877(8) .1583(6) .083 Uiso calc PR .69(2) 1 H
N7' -.5834(19) .1797(14) .1369(14) .052(4) Uiso d P .41(3) 2 N
H7'A -.5134(19) .1025(14) .1497(14) .062 Uiso calc PR .41(3) 2 H
H7'B -.6829(19) .1906(14) .1082(14) .062 Uiso calc PR .41(3) 2 H
N8' -.616(4) .409(3) .100(3) .135(13) Uiso d P .31(2) 2 N
H8'A -.563(4) .474(3) .092(3) .162 Uiso calc PR .31(2) 2 H
H8'B -.715(4) .418(3) .071(3) .162 Uiso calc PR .31(2) 2 H

loop_
_atom_type_symbol
_atom_type_description
_atom_type_scat_dispersion_real
_atom_type_scat_dispersion_imag
_atom_type_scat_source
C C .0033 .0016 'International Tables Vol C Tables 4.2.6.8 and 6.1.1.4'
H H .0000 .0000 'International Tables Vol C Tables 4.2.6.8 and 6.1.1.4'
N N .0061 .0033 'International Tables Vol C Tables 4.2.6.8 and 6.1.1.4'
O O .0106 .0060 'International Tables Vol C Tables 4.2.6.8 and 6.1.1.4'
S S .1246 .1234 'International Tables Vol C Tables 4.2.6.8 and 6.1.1.4'
Mn Mn .3368 .7283 'International Tables Vol C Tables 4.2.6.8 and 6.1.1.4'
Hg Hg -2.3894 9.2266 'International Tables Vol C Tables 4.2.6.8 and 6.1.1.4'

loop_
_geom_angle_atom_site_label_1
_geom_angle_atom_site_label_2
_geom_angle_atom_site_label_3
_geom_angle_site_symmetry_1
_geom_angle_site_symmetry_3
_geom_angle
_geom_angle_publ_flag
S1 Hg1 S3 . . 126.91(6) y
S1 Hg1 S2 . . 108.63(6) y
S3 Hg1 S2 . . 105.24(8) y
S1 Hg1 S4 . . 101.84(5) y
S3 Hg1 S4 . . 103.95(5) y
S2 Hg1 S4 . . 109.38(6) y
O3 Mn1 O1 . . 177.20(13) y
O3 Mn1 O2 . . 91.71(13) y
O1 Mn1 O2 . . 86.18(14) y
O3 Mn1 N3 . . 88.2(2) y
O1 Mn1 N3 . . 89.9(2) y
O2 Mn1 N3 . . 89.5(2) y
O3 Mn1 N2 . . 89.3(2) y
O1 Mn1 N2 . . 92.8(2) y
O2 Mn1 N2 . . 94.8(2) y
N3 Mn1 N2 . . 175.1(2) y
O3 Mn1 N1 . . 92.27(15) y
O1 Mn1 N1 . . 89.8(2) y
O2 Mn1 N1 . . 175.6(2) y
N3 Mn1 N1 . . 88.7(2) y
N2 Mn1 N1 . . 87.2(2) y
C1 S1 Hg1 . . 99.2(2) y
C2 S2 Hg1 1_655 . 97.1(2) y
C3 S3 Hg1 1_565 . 97.0(2) y
C4 S4 Hg1 . . 97.0(2) y
N1 C1 S1 . . 175.9(5) y
N2 C2 S2 . 1_455 178.3(5) y
N3 C3 S3 . 1_545 178.4(5) y
N4 C4 S4 . . 176.7(6) y
O1 C5 N6 . . 122.3(5) ?
O1 C5 N5 . . 119.6(5) ?
N6 C5 N5 . . 117.9(5) ?
O2 C6 N7 . . 122.0(7) ?
O2 C6 N8 . . 118.5(6) ?
N7 C6 N8 . . 119.5(7) ?
O2 C6 N7' . . 122.0(7) ?
O2 C6 N8' . . 119.5(14) ?
N7' C6 N8' . . 113.6(15) ?
O3 C7 N9 . . 121.7(4) ?
O3 C7 N10 . . 120.4(4) ?
N9 C7 N10 . . 117.8(4) ?
C1 N1 Mn1 . . 159.1(4) y
C2 N2 Mn1 . . 172.0(4) y
C3 N3 Mn1 . . 178.2(4) y
C5 N5 H5A . . 120.0(3) ?
C5 N5 H5B . . 120.0(3) ?
H5A N5 H5B . . 120.0 ?
C5 N6 H6A . . 120.0(3) ?
C5 N6 H6B . . 120.0(3) ?
H6A N6 H6B . . 120.0 ?
C7 N9 H9A . . 120.0(3) ?
C7 N9 H9B . . 120.0(3) ?
H9A N9 H9B . . 120.0 ?
C7 N10 H10A . . 120.0(3) ?
C7 N10 H10B . . 120.0(3) ?
H10A N10 H10B . . 120.0 ?
C5 O1 Mn1 . . 134.5(3) ?
C6 O2 Mn1 . . 138.0(4) ?
C7 O3 Mn1 . . 135.7(3) ?
C6 N7 H7A . . 120.0(5) ?
C6 N7 H7B . . 120.0(5) ?
H7A N7 H7B . . 120.0 ?
C6 N8 H8A . . 120.0(4) ?
C6 N8 H8B . . 120.0(5) ?
H8A N8 H8B . . 120.0 ?
C6 N7' H7'A . . 120.0(6) ?
C6 N7' H7'B . . 120.0(6) ?
H7'A N7' H7'B . . 120.0 ?
C6 N8' H8'A . . 120.0(13) ?
C6 N8' H8'B . . 120.0(13) ?
H8'A N8' H8'B . . 120.0 ?

loop_
_geom_bond_atom_site_label_1
_geom_bond_atom_site_label_2
_geom_bond_site_symmetry_2
_geom_bond_distance
_geom_bond_publ_flag
Hg1 S1 . 2.4865(14) y
Hg1 S3 . 2.514(2) y
Hg1 S2 . 2.585(2) y
Hg1 S4 . 2.6035(15) y
Mn1 O3 . 2.152(3) y
Mn1 O1 . 2.176(3) y
Mn1 O2 . 2.197(4) y
Mn1 N3 . 2.225(5) y
Mn1 N2 . 2.226(5) y
Mn1 N1 . 2.243(5) y
S1 C1 . 1.653(6) y
S2 C2 1_655 1.653(6) y
S3 C3 1_565 1.667(6) y
S4 C4 . 1.658(7) y
C1 N1 . 1.152(7) y
C2 N2 . 1.151(7) y
C2 S2 1_455 1.653(6) y
C3 N3 . 1.146(7) y
C3 S3 1_545 1.667(6) y
C4 N4 . 1.146(8) y
C5 O1 . 1.254(6) ?
C5 N6 . 1.321(6) ?
C5 N5 . 1.327(7) ?
C6 O2 . 1.220(7) ?
C6 N7 . 1.341(12) ?
C6 N8 . 1.346(10) ?
C6 N7' . 1.354(14) ?
C6 N8' . 1.48(3) ?
C7 O3 . 1.250(6) ?
C7 N9 . 1.320(6) ?
C7 N10 . 1.335(6) ?
N5 H5A . .86 ?
N5 H5B . .86 ?
N6 H6A . .86 ?
N6 H6B . .86 ?
N9 H9A . .86 ?
N9 H9B . .86 ?
N10 H10A . .86 ?
N10 H10B . .86 ?
N7 H7A . .86 ?
N7 H7B . .86 ?
N8 H8A . .86 ?
N8 H8B . .86 ?
N7' H7'A . .86 ?
N7' H7'B . .86 ?
N8' H8'A . .86 ?
N8' H8'B . .86 ?

loop_
_geom_hbond_atom_site_label_D
_geom_hbond_atom_site_label_H
_geom_hbond_atom_site_label_A
_geom_hbond_site_symmetry_A
_geom_hbond_distance_DH
_geom_hbond_distance_HA
_geom_hbond_distance_DA
_geom_hbond_angle_DHA
N10 H10A O3 2_466 .86 2.15 2.964(5) 158.5
